data_4306021
loop_
_publ_author_name
'Chuanjiang Hu'
'Bruce C. Noll'
'Charles E. Schulz'
'W. Robert Scheidt'

_publ_section_title
;
Hydrogen Bonding Influence of 1,10-Phenanthroline on Five-Coordinate
High-Spin Imidazole-Ligated Iron(II) Porphyrinates
;
_journal_name_full 'Inorganic Chemistry'
_journal_page_first 8884
_journal_page_last 8895
_journal_paper_doi 10.1021/ic8009496
_journal_volume 47
_journal_year 2008
_chemical_formula_moiety 2(C40H50FeN6),2(C12N2H8)
_chemical_formula_sum 'C104 H116 Fe2 N16'
_chemical_formula_weight 1701.83
_chemical_melting_point ?
_chemical_name_common '[Fe(OEP)(2-MeHIm)](1,10-phenathroline)'
_chemical_name_systematic
; 
 ? 
;
_space_group_IT_number 29
_symmetry_cell_setting orthorhombic
_symmetry_space_group_name_Hall 'P 2c -2ac'
_symmetry_space_group_name_H-M 'P c a 21'
_atom_sites_solution_hydrogens geom
_atom_sites_solution_primary direct
_atom_sites_solution_secondary difmap
_audit_creation_method SHELXL-97
_cell_angle_alpha 90.00
_cell_angle_beta 90.00
_cell_angle_gamma 90.00
_cell_formula_units_Z 4
_cell_length_a 25.319(2)
_cell_length_b 19.1907(14)
_cell_length_c 18.3944(13)
_cell_measurement_reflns_used 8494
_cell_measurement_temperature 100(2)
_cell_measurement_theta_max 28.1916
_cell_measurement_theta_min 2.4557
_cell_volume 8937.6(12)
_computing_cell_refinement 'APEX2/SAINT (Bruker, 2007)'
_computing_data_collection 'APEX2 (Bruker, 2007)'
_computing_data_reduction 'SAINT/XPREP (Bruker,2007; Sheldrick, 2008)'
_computing_molecular_graphics 'XP (Sheldrick, 2008)'
_computing_publication_material 'XCIF (Sheldrick, 2008)/enCIFER (CCDC, 2005)'
_computing_structure_refinement 'XL (Sheldrick, 2008)'
_computing_structure_solution 'XS (Sheldrick, 2008)'
_diffrn_ambient_temperature 100(2)
_diffrn_detector_area_resol_mean 8.33
_diffrn_measured_fraction_theta_full 0.996
_diffrn_measured_fraction_theta_max 0.996
_diffrn_measurement_device_type 'Bruker SMART APEX CCD area detector'
_diffrn_measurement_method '\f and \w scans'
_diffrn_radiation_monochromator graphite
_diffrn_radiation_source 'fine-focus sealed tube'
_diffrn_radiation_type MoK\a
_diffrn_radiation_wavelength 0.71073
_diffrn_reflns_av_R_equivalents 0.0469
_diffrn_reflns_av_sigmaI/netI 0.0333
_diffrn_reflns_limit_h_max 35
_diffrn_reflns_limit_h_min -35
_diffrn_reflns_limit_k_max 26
_diffrn_reflns_limit_k_min -26
_diffrn_reflns_limit_l_max 25
_diffrn_reflns_limit_l_min -25
_diffrn_reflns_number 181135
_diffrn_reflns_theta_full 29.55
_diffrn_reflns_theta_max 29.55
_diffrn_reflns_theta_min 1.33
_exptl_absorpt_coefficient_mu 0.383
_exptl_absorpt_correction_T_max 0.9273
_exptl_absorpt_correction_T_min 0.8495
_exptl_absorpt_correction_type multi-scan
_exptl_absorpt_process_details 'Blessing, R. H. (1995) Acta Cryst. A51, 33-38.'
_exptl_crystal_colour 'dark red'
_exptl_crystal_density_diffrn 1.265
_exptl_crystal_density_method 'not measured'
_exptl_crystal_description parallelepiped
_exptl_crystal_F_000 3616
_exptl_crystal_size_max 0.44
_exptl_crystal_size_mid 0.28
_exptl_crystal_size_min 0.20
_refine_diff_density_max 0.876
_refine_diff_density_min -0.693
_refine_diff_density_rms 0.067
_refine_ls_abs_structure_details 'Flack H D (1983), Acta Cryst. A39, 876-881'
_refine_ls_abs_structure_Flack 0.070(11)
_refine_ls_extinction_method none
_refine_ls_goodness_of_fit_ref 1.071
_refine_ls_hydrogen_treatment constr
_refine_ls_matrix_type full
_refine_ls_number_parameters 1123
_refine_ls_number_reflns 24415
_refine_ls_number_restraints 3
_refine_ls_restrained_S_all 1.076
_refine_ls_R_factor_all 0.0605
_refine_ls_R_factor_gt 0.0499
_refine_ls_shift/su_max 0.002
_refine_ls_shift/su_mean 0.000
_refine_ls_structure_factor_coef Fsqd
_refine_ls_weighting_details 'calc w=1/[\s^2^(Fo^2^)+(0.0580P)^2^+6.5330P] where P=(Fo^2^+2Fc^2^)/3'
_refine_ls_weighting_scheme calc
_refine_ls_wR_factor_gt 0.1228
_refine_ls_wR_factor_ref 0.1292
_reflns_number_gt 21117
_reflns_number_total 24415
_reflns_threshold_expression >2sigma(I)
_cod_data_source_file ic8009496_si_002_3.cif
_cod_data_source_block '[Fe(OEP)(2-MeHIm)](1,10-phenathroline)'
_cod_depositor_comments
;
The following automatic conversions were performed:
'_symmetry_cell_setting' value 'Orthorhombic' changed to 'orthorhombic'
according to '/home/saulius/struct/CIF-dictionaries/cif_core.dic'
dictionary named 'cif_core.dic' version 2.4.1 from 2010-06-29.

Automatic conversion script
Id: cif_fix_enum 1527 2010-12-29 10:47:43Z saulius 

The following automatic conversions were performed:

'_chemical_melting_point' value 'not measured' was changed to '?' -
the value is undefined or not given.

Automatic conversion script
Id: cif_fix_values 1646 2011-03-28 12:23:43Z adriana 
;
_cod_original_sg_symbol_Hall P2c-2ac
_cod_database_code 4306021

loop_
_symmetry_equiv_pos_as_xyz
'x, y, z'
'-x, -y, z+1/2'
'x+1/2, -y, z'
'-x+1/2, y, z+1/2'

loop_
_atom_site_label
_atom_site_type_symbol
_atom_site_fract_x
_atom_site_fract_y
_atom_site_fract_z
_atom_site_U_iso_or_equiv
_atom_site_adp_type
_atom_site_occupancy
_atom_site_symmetry_multiplicity
_atom_site_calc_flag
_atom_site_refinement_flags
_atom_site_disorder_assembly
_atom_site_disorder_group
Fe1 Fe 0.545675(13) 0.977877(17) 0.778469(19) 0.01630(7) Uani 1 1 d . . .
N11 N 0.50040(8) 0.88726(10) 0.76767(13) 0.0184(4) Uani 1 1 d . . .
N12 N 0.56835(9) 0.96475(11) 0.67011(13) 0.0196(4) Uani 1 1 d . . .
N13 N 0.61262(8) 1.04139(11) 0.79142(13) 0.0192(4) Uani 1 1 d . . .
N14 N 0.54640(8) 0.96139(12) 0.88962(13) 0.0168(4) Uani 1 1 d . . .
C1A1 C 0.47310(10) 0.85469(13) 0.82245(14) 0.0168(5) Uani 1 1 d . . .
C1A2 C 0.48319(10) 0.85911(14) 0.70380(15) 0.0196(5) Uani 1 1 d . . .
C1A3 C 0.54309(11) 0.92391(15) 0.61955(16) 0.0219(5) Uani 1 1 d . . .
C1A4 C 0.60708(11) 1.00036(15) 0.63353(16) 0.0229(5) Uani 1 1 d . . .
C1A5 C 0.64487(10) 1.06744(12) 0.73798(18) 0.0223(6) Uani 1 1 d . . .
C1A6 C 0.63051(10) 1.06891(13) 0.85538(16) 0.0213(5) Uani 1 1 d . . .
C1A7 C 0.57473(10) 0.99851(13) 0.94053(15) 0.0194(5) Uani 1 1 d . . .
C1A8 C 0.51451(10) 0.91694(13) 0.92763(14) 0.0167(5) Uani 1 1 d . . .
C1B1 C 0.43635(10) 0.80394(13) 0.79122(15) 0.0181(5) Uani 1 1 d . . .
C1B2 C 0.44195(11) 0.80723(15) 0.71796(18) 0.0232(6) Uani 1 1 d . . .
C1B3 C 0.56621(12) 0.93528(15) 0.54857(16) 0.0259(6) Uani 1 1 d . . .
C1B4 C 0.60687(11) 0.98096(15) 0.55771(16) 0.0247(6) Uani 1 1 d . . .
C1B5 C 0.68352(10) 1.11441(12) 0.76900(18) 0.0240(6) Uani 1 1 d . . .
C1B6 C 0.67442(10) 1.11674(13) 0.84202(17) 0.0235(5) Uani 1 1 d . . .
C1B7 C 0.56100(11) 0.97559(13) 1.01303(15) 0.0204(5) Uani 1 1 d . . .
C1B8 C 0.52317(10) 0.92599(14) 1.00575(15) 0.0198(5) Uani 1 1 d . . .
C1M1 C 0.50246(11) 0.87730(15) 0.63528(16) 0.0238(5) Uani 1 1 d . . .
H1M1 H 0.4860 0.8555 0.5948 0.029 Uiso 1 1 calc R . .
C1M2 C 0.64145(10) 1.04856(13) 0.66526(17) 0.0226(5) Uani 1 1 d . . .
H1M2 H 0.6654 1.0711 0.6332 0.027 Uiso 1 1 calc R . .
C1M3 C 0.61200(10) 1.04995(13) 0.92377(16) 0.0213(5) Uani 1 1 d . . .
H1M3 H 0.6263 1.0748 0.9638 0.026 Uiso 1 1 calc R . .
C1M4 C 0.48003(10) 0.86791(13) 0.89616(15) 0.0180(5) Uani 1 1 d . . .
H1M4 H 0.4593 0.8410 0.9288 0.022 Uiso 1 1 calc R . .
N15 N 0.48789(8) 1.05879(10) 0.77396(13) 0.0171(4) Uani 1 1 d . . .
C11 C 0.43535(10) 1.05829(12) 0.77561(15) 0.0186(4) Uani 1 1 d . . .
N16 N 0.41615(8) 1.12429(10) 0.77495(15) 0.0210(4) Uani 1 1 d . . .
H16 H 0.3826 1.1362 0.7754 0.025 Uiso 1 1 calc R . .
C12 C 0.45852(11) 1.16944(13) 0.77347(19) 0.0267(5) Uani 1 1 d . . .
H12 H 0.4572 1.2189 0.7734 0.032 Uiso 1 1 calc R . .
C13 C 0.50261(10) 1.12869(13) 0.77217(17) 0.0223(5) Uani 1 1 d . . .
H13 H 0.5379 1.1454 0.7703 0.027 Uiso 1 1 calc R . .
C14 C 0.40090(10) 0.99578(13) 0.77957(18) 0.0225(5) Uani 1 1 d . . .
H14A H 0.4139 0.9603 0.7456 0.034 Uiso 1 1 calc R . .
H14B H 0.3647 1.0087 0.7665 0.034 Uiso 1 1 calc R . .
H14C H 0.4014 0.9771 0.8291 0.034 Uiso 1 1 calc R . .
C111 C 0.39879(11) 0.76021(14) 0.83536(18) 0.0237(6) Uani 1 1 d . . .
H11A H 0.4184 0.7388 0.8762 0.028 Uiso 1 1 calc R . .
H11B H 0.3851 0.7220 0.8044 0.028 Uiso 1 1 calc R . .
C112 C 0.35215(12) 0.80126(16) 0.8660(2) 0.0329(7) Uani 1 1 d . . .
H11C H 0.3653 0.8411 0.8940 0.049 Uiso 1 1 calc R . .
H11D H 0.3312 0.7710 0.8978 0.049 Uiso 1 1 calc R . .
H11E H 0.3300 0.8180 0.8259 0.049 Uiso 1 1 calc R . .
C121 C 0.41130(12) 0.76988(17) 0.65834(17) 0.0306(6) Uani 1 1 d . . .
H12B H 0.3812 0.7450 0.6809 0.037 Uiso 1 1 calc R . .
H12C H 0.3965 0.8053 0.6249 0.037 Uiso 1 1 calc R . .
C122 C 0.44271(14) 0.71867(18) 0.61446(19) 0.0352(7) Uani 1 1 d . . .
H12D H 0.4732 0.7423 0.5928 0.053 Uiso 1 1 calc R . .
H12E H 0.4205 0.6994 0.5758 0.053 Uiso 1 1 calc R . .
H12F H 0.4550 0.6809 0.6461 0.053 Uiso 1 1 calc R . .
C131 C 0.54957(12) 0.89820(18) 0.47974(17) 0.0317(7) Uani 1 1 d . . .
H13B H 0.5564 0.9290 0.4376 0.038 Uiso 1 1 calc R . .
H13C H 0.5111 0.8890 0.4817 0.038 Uiso 1 1 calc R . .
C132 C 0.57887(17) 0.8291(2) 0.4685(2) 0.0562(11) Uani 1 1 d . . .
H13D H 0.6170 0.8377 0.4673 0.084 Uiso 1 1 calc R . .
H13E H 0.5677 0.8081 0.4224 0.084 Uiso 1 1 calc R . .
H13F H 0.5706 0.7973 0.5086 0.084 Uiso 1 1 calc R . .
C141 C 0.64824(13) 1.00171(17) 0.50299(18) 0.0328(7) Uani 1 1 d . . .
H14D H 0.6565 1.0519 0.5086 0.039 Uiso 1 1 calc R . .
H14E H 0.6344 0.9943 0.4532 0.039 Uiso 1 1 calc R . .
C142 C 0.69870(13) 0.95887(18) 0.5134(2) 0.0389(7) Uani 1 1 d . . .
H14F H 0.7130 0.9673 0.5622 0.058 Uiso 1 1 calc R . .
H14G H 0.7249 0.9726 0.4769 0.058 Uiso 1 1 calc R . .
H14H H 0.6905 0.9092 0.5079 0.058 Uiso 1 1 calc R . .
C151 C 0.72744(11) 1.14892(14) 0.72710(19) 0.0297(7) Uani 1 1 d . . .
H15A H 0.7408 1.1892 0.7553 0.036 Uiso 1 1 calc R . .
H15B H 0.7133 1.1668 0.6806 0.036 Uiso 1 1 calc R . .
C152 C 0.77368(12) 1.09875(16) 0.7111(2) 0.0377(8) Uani 1 1 d . . .
H15C H 0.7873 1.0799 0.7569 0.057 Uiso 1 1 calc R . .
H15D H 0.8019 1.1241 0.6859 0.057 Uiso 1 1 calc R . .
H15E H 0.7612 1.0605 0.6803 0.057 Uiso 1 1 calc R . .
C161 C 0.70289(11) 1.15825(13) 0.89947(16) 0.0262(5) Uani 1 1 d . . .
H16B H 0.6766 1.1786 0.9331 0.031 Uiso 1 1 calc R . .
H16C H 0.7219 1.1972 0.8759 0.031 Uiso 1 1 calc R . .
C162 C 0.74312(12) 1.11397(15) 0.94419(17) 0.0336(6) Uani 1 1 d . . .
H16A H 0.7242 1.0774 0.9707 0.050 Uiso 1 1 calc R . .
H16D H 0.7616 1.1441 0.9788 0.050 Uiso 1 1 calc R . .
H16E H 0.7688 1.0926 0.9111 0.050 Uiso 1 1 calc R . .
C171 C 0.58886(12) 0.99846(17) 1.08139(17) 0.0273(6) Uani 1 1 d . . .
H17A H 0.5664 0.9873 1.1239 0.033 Uiso 1 1 calc R . .
H17B H 0.5937 1.0496 1.0800 0.033 Uiso 1 1 calc R . .
C172 C 0.64305(12) 0.96332(17) 1.09110(18) 0.0327(7) Uani 1 1 d . . .
H17C H 0.6383 0.9128 1.0952 0.049 Uiso 1 1 calc R . .
H17D H 0.6600 0.9811 1.1353 0.049 Uiso 1 1 calc R . .
H17E H 0.6654 0.9737 1.0490 0.049 Uiso 1 1 calc R . .
C181 C 0.49792(11) 0.88372(16) 1.06465(16) 0.0262(6) Uani 1 1 d . . .
H18A H 0.4644 0.8637 1.0462 0.031 Uiso 1 1 calc R . .
H18B H 0.4893 0.9146 1.1061 0.031 Uiso 1 1 calc R . .
C182 C 0.53342(16) 0.82492(18) 1.0911(2) 0.0445(9) Uani 1 1 d . . .
H18C H 0.5125 0.7918 1.1197 0.053 Uiso 1 1 calc R . .
H18D H 0.5617 0.8442 1.1214 0.053 Uiso 1 1 calc R . .
H18E H 0.5489 0.8009 1.0492 0.053 Uiso 1 1 calc R . .
Fe2 Fe 0.552043(13) 0.521117(19) 0.24856(2) 0.01956(8) Uani 1 1 d . . .
N21 N 0.50631(8) 0.61068(11) 0.26194(13) 0.0212(5) Uani 1 1 d . . .
N22 N 0.57408(11) 0.52999(14) 0.35726(15) 0.0318(6) Uani 1 1 d . . .
N23 N 0.61951(9) 0.45887(12) 0.23209(14) 0.0232(5) Uani 1 1 d . . .
N24 N 0.55274(8) 0.54078(13) 0.13775(14) 0.0207(5) Uani 1 1 d . . .
C2A1 C 0.47898(10) 0.64563(13) 0.20845(16) 0.0204(5) Uani 1 1 d . . .
C2A2 C 0.48789(12) 0.63642(17) 0.32751(19) 0.0309(7) Uani 1 1 d . . .
C2A3 C 0.54749(13) 0.56732(19) 0.4095(2) 0.0332(7) Uani 1 1 d . . .
C2A4 C 0.61195(13) 0.49144(17) 0.39278(18) 0.0302(6) Uani 1 1 d . . .
C2A5 C 0.65178(10) 0.43108(13) 0.28577(18) 0.0244(6) Uani 1 1 d . . .
C2A6 C 0.63974(10) 0.43633(13) 0.16707(17) 0.0218(5) Uani 1 1 d . . .
C2A7 C 0.58154(11) 0.50643(14) 0.08582(16) 0.0221(5) Uani 1 1 d . . .
C2A8 C 0.51936(11) 0.58543(15) 0.10043(16) 0.0237(6) Uani 1 1 d . . .
C2B1 C 0.44165(11) 0.69425(14) 0.2408(2) 0.0252(6) Uani 1 1 d . . .
C2B2 C 0.44683(12) 0.68819(18) 0.31482(19) 0.0304(7) Uani 1 1 d . B .
C2B3 C 0.56976(14) 0.55235(19) 0.48135(18) 0.0363(7) Uani 1 1 d . . .
C2B4 C 0.61015(14) 0.5068(2) 0.4706(2) 0.0386(8) Uani 1 1 d . . .
C2B5 C 0.69254(10) 0.38829(12) 0.25258(19) 0.0246(5) Uani 1 1 d . . .
C2B6 C 0.68567(11) 0.39202(14) 0.17940(19) 0.0293(6) Uani 1 1 d . . .
C2B7 C 0.56631(12) 0.53002(14) 0.01345(17) 0.0245(6) Uani 1 1 d . . .
C2B8 C 0.52677(11) 0.57757(15) 0.02263(17) 0.0254(6) Uani 1 1 d . . .
C2M1 C 0.50693(14) 0.61462(19) 0.39545(19) 0.0366(8) Uani 1 1 d . . .
H2M1 H 0.4902 0.6344 0.4368 0.044 Uiso 1 1 calc R . .
C2M2 C 0.64701(12) 0.44518(16) 0.35945(18) 0.0297(6) Uani 1 1 d . . .
H2M2 H 0.6702 0.4206 0.3908 0.036 Uiso 1 1 calc R . .
C2M3 C 0.62120(11) 0.45778(13) 0.09949(16) 0.0233(5) Uani 1 1 d . . .
H2M3 H 0.6373 0.4370 0.0582 0.028 Uiso 1 1 calc R . .
C2M4 C 0.48519(11) 0.63248(14) 0.13454(16) 0.0224(6) Uani 1 1 d . . .
H2M4 H 0.4633 0.6590 0.1030 0.027 Uiso 1 1 calc R . .
N25 N 0.49417(8) 0.44097(11) 0.25753(12) 0.0191(4) Uani 1 1 d . . .
C21 C 0.44144(10) 0.44059(13) 0.25427(16) 0.0201(5) Uani 1 1 d . . .
N26 N 0.42267(9) 0.37508(11) 0.26092(15) 0.0263(5) Uani 1 1 d . . .
H26 H 0.3892 0.3629 0.2608 0.032 Uiso 1 1 calc R . .
C22 C 0.46478(11) 0.33102(14) 0.26785(18) 0.0283(6) Uani 1 1 d . . .
H22 H 0.4636 0.2818 0.2729 0.034 Uiso 1 1 calc R . .
C23 C 0.50834(10) 0.37127(13) 0.26600(16) 0.0231(5) Uani 1 1 d . . .
H23 H 0.5436 0.3546 0.2699 0.028 Uiso 1 1 calc R . .
C24 C 0.40654(10) 0.50278(15) 0.24434(19) 0.0262(6) Uani 1 1 d . . .
H24A H 0.4120 0.5353 0.2847 0.039 Uiso 1 1 calc R . .
H24B H 0.3695 0.4878 0.2434 0.039 Uiso 1 1 calc R . .
H24C H 0.4153 0.5259 0.1984 0.039 Uiso 1 1 calc R . .
C211 C 0.40442(11) 0.73980(14) 0.19810(19) 0.0265(6) Uani 1 1 d . . .
H21A H 0.4243 0.7633 0.1587 0.032 Uiso 1 1 calc R . .
H21B H 0.3900 0.7763 0.2305 0.032 Uiso 1 1 calc R . .
C212 C 0.35878(12) 0.69883(17) 0.1649(2) 0.0330(7) Uani 1 1 d . . .
H21C H 0.3728 0.6619 0.1335 0.050 Uiso 1 1 calc R . .
H21D H 0.3366 0.7303 0.1360 0.050 Uiso 1 1 calc R . .
H21E H 0.3376 0.6780 0.2038 0.050 Uiso 1 1 calc R . .
C221 C 0.41653(17) 0.7250(2) 0.3715(2) 0.0679(15) Uani 1 1 d D . .
H22B H 0.3987 0.6890 0.4012 0.081 Uiso 1 1 calc R A 1
H22C H 0.3884 0.7517 0.3465 0.081 Uiso 1 1 calc R A 1
C22A C 0.44288(18) 0.7736(2) 0.4227(2) 0.0335(9) Uani 0.746(5) 1 d PD B 1
H22D H 0.4184 0.7859 0.4618 0.050 Uiso 0.746(5) 1 calc PR B 1
H22E H 0.4535 0.8159 0.3966 0.050 Uiso 0.746(5) 1 calc PR B 1
H22F H 0.4742 0.7511 0.4434 0.050 Uiso 0.746(5) 1 calc PR B 1
C22B C 0.3813(4) 0.6954(5) 0.4262(5) 0.0335(9) Uani 0.254(5) 1 d PD B 2
H22A H 0.3459 0.6896 0.4054 0.050 Uiso 0.254(5) 1 calc PR B 2
H22G H 0.3794 0.7267 0.4682 0.050 Uiso 0.254(5) 1 calc PR B 2
H22H H 0.3948 0.6499 0.4417 0.050 Uiso 0.254(5) 1 calc PR B 2
C231 C 0.55085(15) 0.5853(2) 0.5525(2) 0.0443(9) Uani 1 1 d . . .
H23B H 0.5131 0.5981 0.5480 0.053 Uiso 1 1 calc R . .
H23C H 0.5542 0.5511 0.5925 0.053 Uiso 1 1 calc R . .
C232 C 0.58227(19) 0.6485(2) 0.5702(3) 0.0594(11) Uani 1 1 d . . .
H23D H 0.6188 0.6350 0.5807 0.089 Uiso 1 1 calc R . .
H23E H 0.5670 0.6716 0.6128 0.089 Uiso 1 1 calc R . .
H23F H 0.5817 0.6805 0.5287 0.089 Uiso 1 1 calc R . .
C241 C 0.65062(15) 0.4816(2) 0.5251(2) 0.0463(9) Uani 1 1 d . . .
H24D H 0.6589 0.4321 0.5155 0.056 Uiso 1 1 calc R . .
H24E H 0.6357 0.4850 0.5747 0.056 Uiso 1 1 calc R . .
C242 C 0.70216(17) 0.5252(3) 0.5211(2) 0.0610(12) Uani 1 1 d . . .
H24F H 0.7193 0.5175 0.4740 0.092 Uiso 1 1 calc R . .
H24G H 0.7261 0.5110 0.5603 0.092 Uiso 1 1 calc R . .
H24H H 0.6936 0.5748 0.5264 0.092 Uiso 1 1 calc R . .
C251 C 0.73665(12) 0.35411(15) 0.29442(19) 0.0313(7) Uani 1 1 d . . .
H25A H 0.7522 0.3166 0.2643 0.038 Uiso 1 1 calc R . .
H25B H 0.7219 0.3324 0.3388 0.038 Uiso 1 1 calc R . .
C252 C 0.78008(13) 0.40512(19) 0.3161(3) 0.0500(11) Uani 1 1 d . . .
H25C H 0.7968 0.4240 0.2723 0.075 Uiso 1 1 calc R . .
H25D H 0.8066 0.3808 0.3454 0.075 Uiso 1 1 calc R . .
H25E H 0.7647 0.4433 0.3446 0.075 Uiso 1 1 calc R . .
C261 C 0.72324(15) 0.36514(18) 0.1182(2) 0.0497(10) Uani 1 1 d . . .
H26A H 0.7222 0.3986 0.0773 0.060 Uiso 1 1 calc R . .
H26B H 0.7598 0.3647 0.1373 0.060 Uiso 1 1 calc R . .
C262 C 0.71070(17) 0.2942(2) 0.0895(2) 0.0596(10) Uani 1 1 d . . .
H26C H 0.7107 0.2606 0.1296 0.089 Uiso 1 1 calc R . .
H26D H 0.7374 0.2807 0.0536 0.089 Uiso 1 1 calc R . .
H26E H 0.6758 0.2949 0.0664 0.089 Uiso 1 1 calc R . .
C271 C 0.59205(12) 0.50896(16) -0.05684(18) 0.0276(6) Uani 1 1 d . . .
H27A H 0.5673 0.5177 -0.0975 0.033 Uiso 1 1 calc R . .
H27B H 0.5998 0.4584 -0.0557 0.033 Uiso 1 1 calc R . .
C272 C 0.64337(13) 0.54922(18) -0.07012(19) 0.0351(7) Uani 1 1 d . . .
H27C H 0.6356 0.5991 -0.0739 0.053 Uiso 1 1 calc R . .
H27D H 0.6597 0.5331 -0.1154 0.053 Uiso 1 1 calc R . .
H27E H 0.6677 0.5413 -0.0295 0.053 Uiso 1 1 calc R . .
C281 C 0.49762(13) 0.61848(17) -0.03481(18) 0.0321(7) Uani 1 1 d . . .
H28A H 0.4968 0.5914 -0.0806 0.038 Uiso 1 1 calc R . .
H28B H 0.4607 0.6261 -0.0189 0.038 Uiso 1 1 calc R . .
C282 C 0.5235(2) 0.6870(2) -0.0482(2) 0.0634(14) Uani 1 1 d . . .
H28C H 0.5200 0.7163 -0.0048 0.095 Uiso 1 1 calc R . .
H28D H 0.5064 0.7100 -0.0896 0.095 Uiso 1 1 calc R . .
H28E H 0.5610 0.6797 -0.0589 0.095 Uiso 1 1 calc R . .
N1S N 0.35086(9) 1.23864(11) 0.69641(15) 0.0231(5) Uani 1 1 d . . .
N2S N 0.29975(8) 1.13434(11) 0.77080(15) 0.0243(5) Uani 1 1 d . . .
C1S C 0.37494(11) 1.28796(15) 0.65884(19) 0.0282(6) Uani 1 1 d . . .
H1SB H 0.4106 1.2982 0.6707 0.034 Uiso 1 1 calc R . .
C2S C 0.35148(13) 1.32614(15) 0.60279(18) 0.0307(6) Uani 1 1 d . . .
H2SB H 0.3710 1.3602 0.5767 0.037 Uiso 1 1 calc R . .
C3S C 0.29990(13) 1.31334(15) 0.58643(18) 0.0307(6) Uani 1 1 d . . .
H3SA H 0.2830 1.3385 0.5485 0.037 Uiso 1 1 calc R . .
C4S C 0.27190(12) 1.26280(14) 0.62593(17) 0.0256(6) Uani 1 1 d . . .
C5S C 0.21656(13) 1.24804(16) 0.6144(2) 0.0324(7) Uani 1 1 d . . .
H5SA H 0.1977 1.2740 0.5789 0.039 Uiso 1 1 calc R . .
C6S C 0.19124(12) 1.19904(16) 0.6523(2) 0.0314(7) Uani 1 1 d . . .
H6SA H 0.1548 1.1908 0.6433 0.038 Uiso 1 1 calc R . .
C7S C 0.21797(10) 1.15902(14) 0.70572(17) 0.0254(6) Uani 1 1 d . . .
C8S C 0.19197(11) 1.10715(14) 0.7480(2) 0.0290(6) Uani 1 1 d . . .
H8SA H 0.1555 1.0977 0.7406 0.035 Uiso 1 1 calc R . .
C9S C 0.21997(11) 1.07111(14) 0.79937(18) 0.0279(6) Uani 1 1 d . . .
H9SA H 0.2034 1.0362 0.8280 0.033 Uiso 1 1 calc R . .
C10S C 0.27345(11) 1.08677(14) 0.80887(18) 0.0269(6) Uani 1 1 d . . .
H10A H 0.2923 1.0617 0.8450 0.032 Uiso 1 1 calc R . .
C11S C 0.27221(10) 1.17140(13) 0.72023(16) 0.0206(5) Uani 1 1 d . . .
C12S C 0.29969(10) 1.22502(13) 0.68016(16) 0.0209(5) Uani 1 1 d . . .
N3S N 0.30544(9) 0.36169(11) 0.25957(14) 0.0231(5) Uani 1 1 d . . .
N4S N 0.35685(9) 0.25741(12) 0.33411(16) 0.0260(5) Uani 1 1 d . . .
C13S C 0.27900(12) 0.40933(14) 0.22166(18) 0.0274(6) Uani 1 1 d . . .
H13G H 0.2977 0.4346 0.1855 0.033 Uiso 1 1 calc R . .
C14S C 0.22551(12) 0.42463(14) 0.23149(19) 0.0316(7) Uani 1 1 d . . .
H14I H 0.2085 0.4587 0.2022 0.038 Uiso 1 1 calc R . .
C15S C 0.19807(11) 0.38946(14) 0.2844(2) 0.0304(6) Uani 1 1 d . . .
H15F H 0.1620 0.3998 0.2935 0.037 Uiso 1 1 calc R . .
C16S C 0.22419(11) 0.33811(14) 0.32459(17) 0.0247(6) Uani 1 1 d . . .
C17S C 0.19725(12) 0.29772(17) 0.3800(2) 0.0333(7) Uani 1 1 d . . .
H17F H 0.1609 0.3060 0.3894 0.040 Uiso 1 1 calc R . .
C18S C 0.22334(13) 0.24822(15) 0.4188(2) 0.0307(7) Uani 1 1 d . . .
H18F H 0.2051 0.2229 0.4555 0.037 Uiso 1 1 calc R . .
C19S C 0.27765(12) 0.23373(14) 0.40521(17) 0.0245(6) Uani 1 1 d . . .
C20S C 0.30556(12) 0.18176(15) 0.44435(17) 0.0283(6) Uani 1 1 d . . .
H20A H 0.2886 0.1562 0.4819 0.034 Uiso 1 1 calc R . .
C21S C 0.35709(11) 0.16903(14) 0.42740(18) 0.0269(6) Uani 1 1 d . . .
H21S H 0.3766 0.1348 0.4534 0.032 Uiso 1 1 calc R . .
C22S C 0.38105(11) 0.20719(14) 0.37092(18) 0.0265(6) Uani 1 1 d . . .
H22S H 0.4165 0.1964 0.3585 0.032 Uiso 1 1 calc R . .
C23S C 0.30545(10) 0.27079(13) 0.35110(16) 0.0203(5) Uani 1 1 d . . .
C24S C 0.27823(10) 0.32524(13) 0.31033(16) 0.0209(5) Uani 1 1 d . . .

loop_
_atom_site_aniso_label
_atom_site_aniso_U_11
_atom_site_aniso_U_22
_atom_site_aniso_U_33
_atom_site_aniso_U_23
_atom_site_aniso_U_13
_atom_site_aniso_U_12
Fe1 0.01492(15) 0.01710(15) 0.01689(16) 0.00064(15) 0.00179(13) -0.00051(12)
N11 0.0168(9) 0.0171(9) 0.0214(12) -0.0010(8) -0.0008(8) -0.0011(7)
N12 0.0173(10) 0.0227(10) 0.0188(11) 0.0042(8) 0.0034(8) 0.0022(8)
N13 0.0184(10) 0.0165(9) 0.0228(12) 0.0008(8) 0.0002(8) 0.0032(7)
N14 0.0157(11) 0.0172(9) 0.0176(11) -0.0008(9) -0.0001(7) -0.0007(7)
C1A1 0.0133(11) 0.0165(10) 0.0207(13) 0.0007(9) -0.0013(9) 0.0023(8)
C1A2 0.0158(11) 0.0217(11) 0.0214(13) -0.0027(10) 0.0008(10) 0.0021(9)
C1A3 0.0205(13) 0.0293(13) 0.0160(12) -0.0017(10) 0.0015(9) 0.0034(10)
C1A4 0.0184(12) 0.0267(12) 0.0236(14) 0.0031(10) 0.0058(10) 0.0032(10)
C1A5 0.0137(11) 0.0145(10) 0.0387(17) 0.0058(11) 0.0025(11) 0.0022(8)
C1A6 0.0153(12) 0.0168(11) 0.0318(14) -0.0002(10) -0.0010(10) 0.0031(9)
C1A7 0.0198(12) 0.0165(10) 0.0217(13) -0.0025(9) 0.0003(10) 0.0042(9)
C1A8 0.0148(11) 0.0183(11) 0.0172(12) 0.0009(9) 0.0009(9) 0.0023(9)
C1B1 0.0150(10) 0.0177(11) 0.0215(13) -0.0027(9) -0.0019(10) 0.0013(9)
C1B2 0.0173(12) 0.0217(12) 0.0305(15) -0.0043(11) 0.0005(10) -0.0037(10)
C1B3 0.0258(14) 0.0305(13) 0.0213(13) 0.0030(10) 0.0006(11) 0.0062(11)
C1B4 0.0226(13) 0.0325(13) 0.0190(13) 0.0020(10) 0.0066(10) 0.0058(10)
C1B5 0.0165(11) 0.0148(10) 0.0408(16) 0.0037(10) 0.0027(11) 0.0020(8)
C1B6 0.0178(12) 0.0150(10) 0.0379(15) -0.0017(10) -0.0009(11) 0.0010(9)
C1B7 0.0204(12) 0.0222(12) 0.0186(12) -0.0066(10) -0.0012(10) 0.0051(9)
C1B8 0.0179(12) 0.0263(12) 0.0151(12) -0.0004(10) 0.0012(9) 0.0037(10)
C1M1 0.0231(13) 0.0291(13) 0.0192(13) -0.0050(10) -0.0011(10) -0.0003(11)
C1M2 0.0181(12) 0.0191(11) 0.0307(15) 0.0056(10) 0.0062(10) 0.0013(9)
C1M3 0.0151(11) 0.0185(11) 0.0301(14) -0.0045(10) -0.0019(10) 0.0013(9)
C1M4 0.0161(11) 0.0197(11) 0.0181(12) 0.0022(9) 0.0013(9) -0.0002(9)
N15 0.0174(9) 0.0168(9) 0.0170(10) -0.0017(8) -0.0019(8) 0.0010(7)
C11 0.0192(11) 0.0214(11) 0.0151(11) -0.0023(10) -0.0013(10) 0.0028(9)
N16 0.0183(9) 0.0191(9) 0.0256(11) 0.0026(9) -0.0007(9) 0.0026(7)
C12 0.0262(12) 0.0173(10) 0.0367(15) 0.0027(11) -0.0038(12) 0.0018(9)
C13 0.0222(12) 0.0195(11) 0.0253(13) 0.0013(10) -0.0025(10) -0.0021(9)
C14 0.0192(11) 0.0201(11) 0.0281(13) 0.0019(12) 0.0032(11) -0.0005(9)
C111 0.0209(13) 0.0183(11) 0.0317(15) -0.0012(11) 0.0015(11) -0.0033(9)
C112 0.0215(14) 0.0278(14) 0.049(2) -0.0027(14) 0.0077(13) -0.0013(11)
C121 0.0300(15) 0.0394(15) 0.0224(14) -0.0075(12) -0.0044(11) -0.0107(12)
C122 0.0393(17) 0.0383(16) 0.0280(16) -0.0021(13) -0.0017(13) -0.0058(13)
C131 0.0337(16) 0.0466(17) 0.0147(12) -0.0027(12) 0.0032(10) -0.0007(12)
C132 0.067(3) 0.051(2) 0.051(2) -0.0250(18) -0.019(2) 0.0223(19)
C141 0.0368(17) 0.0357(14) 0.0260(15) 0.0047(12) 0.0100(12) -0.0021(12)
C142 0.0321(17) 0.0436(16) 0.0411(18) -0.0004(14) 0.0175(14) -0.0012(13)
C151 0.0220(13) 0.0185(12) 0.0487(19) 0.0029(11) 0.0062(12) -0.0011(9)
C152 0.0241(15) 0.0310(15) 0.058(2) 0.0003(15) 0.0115(14) 0.0016(12)
C161 0.0216(13) 0.0191(11) 0.0378(14) 0.0018(10) -0.0075(11) -0.0020(9)
C162 0.0294(15) 0.0376(14) 0.0339(15) 0.0136(12) -0.0107(12) -0.0053(12)
C171 0.0270(14) 0.0339(14) 0.0209(14) -0.0075(11) -0.0021(11) 0.0025(11)
C172 0.0299(15) 0.0397(16) 0.0283(15) -0.0103(12) -0.0096(12) 0.0000(12)
C181 0.0238(14) 0.0368(15) 0.0180(14) 0.0020(12) 0.0015(10) -0.0013(11)
C182 0.060(2) 0.0350(16) 0.0382(18) 0.0129(14) 0.0222(16) 0.0125(15)
Fe2 0.01641(16) 0.02118(17) 0.02110(18) 0.00128(16) -0.00286(14) 0.00206(12)
N21 0.0204(10) 0.0222(10) 0.0210(13) -0.0007(8) -0.0036(8) 0.0008(8)
N22 0.0275(13) 0.0401(14) 0.0278(14) -0.0055(11) -0.0065(10) 0.0103(11)
N23 0.0162(10) 0.0217(10) 0.0316(14) 0.0033(9) -0.0053(9) 0.0012(8)
N24 0.0170(11) 0.0201(10) 0.0251(13) 0.0039(10) 0.0024(8) 0.0021(8)
C2A1 0.0173(12) 0.0155(11) 0.0286(14) 0.0022(10) -0.0008(10) 0.0019(9)
C2A2 0.0272(15) 0.0346(15) 0.0308(16) -0.0085(12) -0.0038(12) 0.0079(12)
C2A3 0.0314(17) 0.0382(17) 0.0300(17) 0.0009(13) -0.0066(12) 0.0005(12)
C2A4 0.0312(16) 0.0361(15) 0.0232(14) 0.0045(12) -0.0078(11) 0.0028(12)
C2A5 0.0195(12) 0.0233(12) 0.0303(15) 0.0013(11) -0.0051(11) 0.0001(9)
C2A6 0.0188(12) 0.0151(10) 0.0316(14) -0.0035(10) -0.0019(10) 0.0009(9)
C2A7 0.0182(12) 0.0212(12) 0.0271(14) 0.0003(10) 0.0002(10) -0.0006(9)
C2A8 0.0204(13) 0.0252(13) 0.0253(14) 0.0057(11) 0.0038(11) 0.0013(10)
C2B1 0.0185(12) 0.0194(12) 0.0375(17) -0.0036(12) -0.0045(12) 0.0016(10)
C2B2 0.0301(15) 0.0363(16) 0.0248(15) -0.0115(12) -0.0059(11) 0.0116(12)
C2B3 0.0394(18) 0.0452(18) 0.0243(15) 0.0023(13) -0.0049(13) -0.0044(14)
C2B4 0.0341(17) 0.0491(18) 0.0326(17) 0.0044(14) -0.0030(14) 0.0032(14)
C2B5 0.0192(11) 0.0146(10) 0.0401(15) -0.0024(10) -0.0031(12) 0.0018(8)
C2B6 0.0254(14) 0.0198(12) 0.0427(17) -0.0042(11) -0.0105(12) 0.0067(10)
C2B7 0.0228(13) 0.0239(12) 0.0270(15) 0.0049(11) 0.0008(11) 0.0000(10)
C2B8 0.0254(14) 0.0254(13) 0.0254(14) 0.0061(11) 0.0042(11) 0.0016(10)
C2M1 0.0355(17) 0.0484(19) 0.0259(16) -0.0092(13) -0.0061(13) 0.0098(14)
C2M2 0.0241(14) 0.0335(15) 0.0317(16) 0.0052(12) -0.0088(12) 0.0076(11)
C2M3 0.0242(13) 0.0177(11) 0.0279(14) -0.0045(10) -0.0002(10) -0.0002(9)
C2M4 0.0198(12) 0.0197(12) 0.0279(15) 0.0084(10) 0.0031(11) 0.0009(10)
N25 0.0193(10) 0.0213(10) 0.0166(11) 0.0042(8) 0.0020(8) 0.0042(8)
C21 0.0214(11) 0.0191(11) 0.0199(12) 0.0063(10) 0.0048(10) 0.0033(9)
N26 0.0216(11) 0.0229(10) 0.0345(15) 0.0040(9) 0.0063(10) 0.0012(8)
C22 0.0277(13) 0.0217(11) 0.0354(16) 0.0042(11) 0.0067(12) 0.0069(10)
C23 0.0230(12) 0.0205(11) 0.0258(14) 0.0034(10) 0.0044(10) 0.0056(9)
C24 0.0193(12) 0.0261(12) 0.0333(15) 0.0050(13) 0.0010(12) 0.0017(9)
C211 0.0184(12) 0.0222(12) 0.0388(17) -0.0047(12) -0.0043(12) 0.0027(10)
C212 0.0219(14) 0.0390(16) 0.0382(18) -0.0052(14) -0.0057(12) 0.0027(12)
C221 0.066(3) 0.084(3) 0.054(3) -0.035(2) -0.029(2) 0.054(2)
C22A 0.043(2) 0.0300(18) 0.0275(19) -0.0056(15) -0.0004(16) 0.0012(16)
C22B 0.043(2) 0.0300(18) 0.0275(19) -0.0056(15) -0.0004(16) 0.0012(16)
C231 0.051(2) 0.049(2) 0.0331(18) 0.0019(15) -0.0149(15) -0.0012(15)
C232 0.070(3) 0.052(2) 0.057(2) -0.0094(19) 0.015(2) -0.006(2)
C241 0.041(2) 0.070(2) 0.0279(17) 0.0015(15) -0.0083(14) 0.0164(17)
C242 0.046(2) 0.093(3) 0.044(2) -0.010(2) -0.0181(18) 0.017(2)
C251 0.0259(14) 0.0247(12) 0.0432(18) 0.0006(12) -0.0092(12) 0.0041(10)
C252 0.0272(17) 0.0392(17) 0.084(3) -0.0137(19) -0.0220(18) 0.0053(14)
C261 0.056(2) 0.0442(18) 0.049(2) -0.0165(16) -0.0212(18) 0.0359(17)
C262 0.061(3) 0.053(2) 0.065(2) -0.0165(19) 0.012(2) -0.0016(19)
C271 0.0287(14) 0.0281(13) 0.0258(15) -0.0039(11) 0.0014(11) 0.0014(11)
C272 0.0321(16) 0.0431(16) 0.0299(16) -0.0061(13) 0.0088(12) 0.0004(13)
C281 0.0355(16) 0.0379(16) 0.0228(15) 0.0073(13) 0.0038(12) 0.0131(13)
C282 0.103(4) 0.0373(18) 0.050(2) 0.0171(17) -0.031(2) -0.016(2)
N1S 0.0179(10) 0.0198(10) 0.0316(13) 0.0024(9) 0.0047(9) 0.0024(8)
N2S 0.0184(10) 0.0226(10) 0.0318(13) -0.0014(10) 0.0045(9) 0.0007(8)
C1S 0.0188(13) 0.0249(13) 0.0409(17) 0.0029(12) 0.0045(12) 0.0005(10)
C2S 0.0376(17) 0.0245(13) 0.0298(16) 0.0015(12) 0.0067(13) 0.0021(11)
C3S 0.0408(17) 0.0256(13) 0.0256(15) 0.0001(11) -0.0029(13) 0.0030(12)
C4S 0.0291(15) 0.0218(12) 0.0258(15) -0.0040(11) -0.0024(11) 0.0040(11)
C5S 0.0283(15) 0.0351(15) 0.0339(17) -0.0034(13) -0.0108(13) 0.0034(12)
C6S 0.0195(13) 0.0340(15) 0.0405(18) -0.0093(13) -0.0055(12) -0.0024(11)
C7S 0.0177(12) 0.0261(12) 0.0323(15) -0.0133(12) 0.0028(11) -0.0004(10)
C8S 0.0211(12) 0.0258(12) 0.0401(16) -0.0128(13) 0.0051(13) -0.0062(10)
C9S 0.0243(13) 0.0227(12) 0.0365(17) -0.0060(11) 0.0094(11) -0.0056(10)
C10S 0.0264(14) 0.0206(12) 0.0338(16) 0.0026(11) 0.0065(11) 0.0037(10)
C11S 0.0178(12) 0.0191(11) 0.0248(13) -0.0051(10) 0.0037(10) 0.0020(9)
C12S 0.0187(12) 0.0190(11) 0.0251(14) -0.0030(10) 0.0023(10) 0.0037(9)
N3S 0.0226(10) 0.0188(9) 0.0279(13) 0.0032(9) -0.0055(9) 0.0000(8)
N4S 0.0192(11) 0.0237(11) 0.0352(14) 0.0057(10) -0.0001(10) 0.0021(8)
C13S 0.0267(14) 0.0229(12) 0.0325(15) -0.0002(11) -0.0090(11) 0.0029(10)
C14S 0.0312(15) 0.0206(12) 0.0429(19) -0.0011(12) -0.0160(13) 0.0046(11)
C15S 0.0199(12) 0.0244(12) 0.0470(19) -0.0065(13) -0.0093(13) 0.0026(10)
C16S 0.0215(13) 0.0195(11) 0.0329(15) -0.0035(11) -0.0017(11) 0.0005(9)
C17S 0.0212(14) 0.0362(16) 0.0425(19) -0.0030(14) 0.0073(13) 0.0007(12)
C18S 0.0293(16) 0.0275(14) 0.0353(17) -0.0004(12) 0.0071(13) -0.0008(11)
C19S 0.0245(14) 0.0235(12) 0.0255(15) -0.0032(11) -0.0014(11) -0.0021(10)
C20S 0.0370(16) 0.0219(12) 0.0260(15) 0.0037(11) -0.0005(12) -0.0005(11)
C21S 0.0290(14) 0.0207(12) 0.0309(16) 0.0039(11) -0.0075(12) 0.0033(10)
C22S 0.0196(13) 0.0230(12) 0.0369(16) 0.0054(11) -0.0041(11) 0.0007(10)
C23S 0.0197(12) 0.0180(11) 0.0232(13) -0.0032(9) -0.0047(10) 0.0002(9)
C24S 0.0193(12) 0.0180(11) 0.0254(13) -0.0048(10) -0.0032(10) -0.0020(9)

loop_
_atom_type_symbol
_atom_type_description
_atom_type_scat_dispersion_real
_atom_type_scat_dispersion_imag
_atom_type_scat_source
C C 0.0033 0.0016 'International Tables Vol C Tables 4.2.6.8 and 6.1.1.4'
H H 0.0000 0.0000 'International Tables Vol C Tables 4.2.6.8 and 6.1.1.4'
N N 0.0061 0.0033 'International Tables Vol C Tables 4.2.6.8 and 6.1.1.4'
Fe Fe 0.3463 0.8444 'International Tables Vol C Tables 4.2.6.8 and 6.1.1.4'

loop_
_geom_angle_atom_site_label_1
_geom_angle_atom_site_label_2
_geom_angle_atom_site_label_3
_geom_angle
_geom_angle_site_symmetry_1
_geom_angle_site_symmetry_3
_geom_angle_publ_flag
N14 Fe1 N12 157.19(9) . . ?
N14 Fe1 N11 88.37(9) . . ?
N12 Fe1 N11 87.69(9) . . ?
N14 Fe1 N13 88.26(9) . . ?
N12 Fe1 N13 87.50(9) . . ?
N11 Fe1 N13 159.20(8) . . ?
N14 Fe1 N15 98.96(9) . . ?
N12 Fe1 N15 103.82(9) . . ?
N11 Fe1 N15 103.03(8) . . ?
N13 Fe1 N15 97.77(8) . . ?
C1A2 N11 C1A1 106.9(2) . . ?
C1A2 N11 Fe1 125.85(18) . . ?
C1A1 N11 Fe1 125.78(18) . . ?
C1A4 N12 C1A3 106.5(2) . . ?
C1A4 N12 Fe1 127.2(2) . . ?
C1A3 N12 Fe1 125.91(18) . . ?
C1A6 N13 C1A5 106.2(2) . . ?
C1A6 N13 Fe1 126.09(18) . . ?
C1A5 N13 Fe1 127.60(19) . . ?
C1A8 N14 C1A7 106.4(2) . . ?
C1A8 N14 Fe1 126.56(18) . . ?
C1A7 N14 Fe1 126.66(18) . . ?
N11 C1A1 C1M4 124.7(2) . . ?
N11 C1A1 C1B1 109.6(2) . . ?
C1M4 C1A1 C1B1 125.7(2) . . ?
N11 C1A2 C1M1 124.5(2) . . ?
N11 C1A2 C1B2 110.1(2) . . ?
C1M1 C1A2 C1B2 125.4(3) . . ?
N12 C1A3 C1M1 124.7(3) . . ?
N12 C1A3 C1B3 109.7(2) . . ?
C1M1 C1A3 C1B3 125.6(3) . . ?
N12 C1A4 C1M2 124.7(3) . . ?
N12 C1A4 C1B4 110.1(3) . . ?
C1M2 C1A4 C1B4 125.2(3) . . ?
N13 C1A5 C1M2 123.9(2) . . ?
N13 C1A5 C1B5 110.3(3) . . ?
C1M2 C1A5 C1B5 125.8(3) . . ?
N13 C1A6 C1M3 124.5(2) . . ?
N13 C1A6 C1B6 110.5(3) . . ?
C1M3 C1A6 C1B6 124.9(3) . . ?
N14 C1A7 C1M3 124.5(3) . . ?
N14 C1A7 C1B7 110.1(2) . . ?
C1M3 C1A7 C1B7 125.4(3) . . ?
N14 C1A8 C1M4 125.0(2) . . ?
N14 C1A8 C1B8 109.8(2) . . ?
C1M4 C1A8 C1B8 125.2(2) . . ?
C1B2 C1B1 C1A1 107.0(3) . . ?
C1B2 C1B1 C111 128.9(3) . . ?
C1A1 C1B1 C111 124.1(2) . . ?
C1B1 C1B2 C1A2 106.4(3) . . ?
C1B1 C1B2 C121 129.8(3) . . ?
C1A2 C1B2 C121 123.7(3) . . ?
C1B4 C1B3 C1A3 106.9(3) . . ?
C1B4 C1B3 C131 128.1(3) . . ?
C1A3 C1B3 C131 124.9(3) . . ?
C1B3 C1B4 C1A4 106.7(3) . . ?
C1B3 C1B4 C141 127.8(3) . . ?
C1A4 C1B4 C141 125.1(3) . . ?
C1B6 C1B5 C1A5 107.1(2) . . ?
C1B6 C1B5 C151 127.9(3) . . ?
C1A5 C1B5 C151 124.8(3) . . ?
C1B5 C1B6 C1A6 105.9(2) . . ?
C1B5 C1B6 C161 128.9(3) . . ?
C1A6 C1B6 C161 125.3(3) . . ?
C1B8 C1B7 C1A7 107.0(2) . . ?
C1B8 C1B7 C171 128.1(3) . . ?
C1A7 C1B7 C171 124.6(2) . . ?
C1B7 C1B8 C1A8 106.6(2) . . ?
C1B7 C1B8 C181 127.6(3) . . ?
C1A8 C1B8 C181 125.6(2) . . ?
C1A3 C1M1 C1A2 127.3(3) . . ?
C1A3 C1M1 H1M1 116.3 . . ?
C1A2 C1M1 H1M1 116.3 . . ?
C1A5 C1M2 C1A4 127.9(3) . . ?
C1A5 C1M2 H1M2 116.1 . . ?
C1A4 C1M2 H1M2 116.1 . . ?
C1A6 C1M3 C1A7 127.6(3) . . ?
C1A6 C1M3 H1M3 116.2 . . ?
C1A7 C1M3 H1M3 116.2 . . ?
C1A1 C1M4 C1A8 126.9(2) . . ?
C1A1 C1M4 H1M4 116.5 . . ?
C1A8 C1M4 H1M4 116.5 . . ?
C11 N15 C13 106.0(2) . . ?
C11 N15 Fe1 132.75(17) . . ?
C13 N15 Fe1 121.21(16) . . ?
N15 C11 N16 110.6(2) . . ?
N15 C11 C14 126.5(2) . . ?
N16 C11 C14 123.0(2) . . ?
C11 N16 C12 107.9(2) . . ?
C11 N16 H16 126.0 . . ?
C12 N16 H16 126.0 . . ?
C13 C12 N16 106.1(2) . . ?
C13 C12 H12 127.0 . . ?
N16 C12 H12 127.0 . . ?
C12 C13 N15 109.5(2) . . ?
C12 C13 H13 125.3 . . ?
N15 C13 H13 125.3 . . ?
C11 C14 H14A 109.5 . . ?
C11 C14 H14B 109.5 . . ?
H14A C14 H14B 109.5 . . ?
C11 C14 H14C 109.5 . . ?
H14A C14 H14C 109.5 . . ?
H14B C14 H14C 109.5 . . ?
C1B1 C111 C112 113.6(2) . . ?
C1B1 C111 H11A 108.9 . . ?
C112 C111 H11A 108.9 . . ?
C1B1 C111 H11B 108.9 . . ?
C112 C111 H11B 108.9 . . ?
H11A C111 H11B 107.7 . . ?
C111 C112 H11C 109.5 . . ?
C111 C112 H11D 109.5 . . ?
H11C C112 H11D 109.5 . . ?
C111 C112 H11E 109.5 . . ?
H11C C112 H11E 109.5 . . ?
H11D C112 H11E 109.5 . . ?
C122 C121 C1B2 115.2(3) . . ?
C122 C121 H12B 108.5 . . ?
C1B2 C121 H12B 108.5 . . ?
C122 C121 H12C 108.5 . . ?
C1B2 C121 H12C 108.5 . . ?
H12B C121 H12C 107.5 . . ?
C121 C122 H12D 109.5 . . ?
C121 C122 H12E 109.5 . . ?
H12D C122 H12E 109.5 . . ?
C121 C122 H12F 109.5 . . ?
H12D C122 H12F 109.5 . . ?
H12E C122 H12F 109.5 . . ?
C1B3 C131 C132 112.7(3) . . ?
C1B3 C131 H13B 109.1 . . ?
C132 C131 H13B 109.1 . . ?
C1B3 C131 H13C 109.1 . . ?
C132 C131 H13C 109.1 . . ?
H13B C131 H13C 107.8 . . ?
C131 C132 H13D 109.5 . . ?
C131 C132 H13E 109.5 . . ?
H13D C132 H13E 109.5 . . ?
C131 C132 H13F 109.5 . . ?
H13D C132 H13F 109.5 . . ?
H13E C132 H13F 109.5 . . ?
C1B4 C141 C142 110.8(3) . . ?
C1B4 C141 H14D 109.5 . . ?
C142 C141 H14D 109.5 . . ?
C1B4 C141 H14E 109.5 . . ?
C142 C141 H14E 109.5 . . ?
H14D C141 H14E 108.1 . . ?
C141 C142 H14F 109.5 . . ?
C141 C142 H14G 109.5 . . ?
H14F C142 H14G 109.5 . . ?
C141 C142 H14H 109.5 . . ?
H14F C142 H14H 109.5 . . ?
H14G C142 H14H 109.5 . . ?
C1B5 C151 C152 112.5(2) . . ?
C1B5 C151 H15A 109.1 . . ?
C152 C151 H15A 109.1 . . ?
C1B5 C151 H15B 109.1 . . ?
C152 C151 H15B 109.1 . . ?
H15A C151 H15B 107.8 . . ?
C151 C152 H15C 109.5 . . ?
C151 C152 H15D 109.5 . . ?
H15C C152 H15D 109.5 . . ?
C151 C152 H15E 109.5 . . ?
H15C C152 H15E 109.5 . . ?
H15D C152 H15E 109.5 . . ?
C1B6 C161 C162 113.2(2) . . ?
C1B6 C161 H16B 108.9 . . ?
C162 C161 H16B 108.9 . . ?
C1B6 C161 H16C 108.9 . . ?
C162 C161 H16C 108.9 . . ?
H16B C161 H16C 107.8 . . ?
C161 C162 H16A 109.5 . . ?
C161 C162 H16D 109.5 . . ?
H16A C162 H16D 109.5 . . ?
C161 C162 H16E 109.5 . . ?
H16A C162 H16E 109.5 . . ?
H16D C162 H16E 109.5 . . ?
C1B7 C171 C172 112.7(2) . . ?
C1B7 C171 H17A 109.0 . . ?
C172 C171 H17A 109.0 . . ?
C1B7 C171 H17B 109.0 . . ?
C172 C171 H17B 109.0 . . ?
H17A C171 H17B 107.8 . . ?
C171 C172 H17C 109.5 . . ?
C171 C172 H17D 109.5 . . ?
H17C C172 H17D 109.5 . . ?
C171 C172 H17E 109.5 . . ?
H17C C172 H17E 109.5 . . ?
H17D C172 H17E 109.5 . . ?
C1B8 C181 C182 112.4(2) . . ?
C1B8 C181 H18A 109.1 . . ?
C182 C181 H18A 109.1 . . ?
C1B8 C181 H18B 109.1 . . ?
C182 C181 H18B 109.1 . . ?
H18A C181 H18B 107.9 . . ?
C181 C182 H18C 109.5 . . ?
C181 C182 H18D 109.5 . . ?
H18C C182 H18D 109.5 . . ?
C181 C182 H18E 109.5 . . ?
H18C C182 H18E 109.5 . . ?
H18D C182 H18E 109.5 . . ?
N24 Fe2 N22 157.93(10) . . ?
N24 Fe2 N21 88.33(9) . . ?
N22 Fe2 N21 88.17(10) . . ?
N24 Fe2 N23 87.41(9) . . ?
N22 Fe2 N23 88.12(10) . . ?
N21 Fe2 N23 159.07(9) . . ?
N24 Fe2 N25 102.32(9) . . ?
N22 Fe2 N25 99.73(10) . . ?
N21 Fe2 N25 101.76(8) . . ?
N23 Fe2 N25 99.17(8) . . ?
C2A1 N21 C2A2 106.2(2) . . ?
C2A1 N21 Fe2 126.55(19) . . ?
C2A2 N21 Fe2 125.71(19) . . ?
C2A3 N22 C2A4 106.8(3) . . ?
C2A3 N22 Fe2 125.6(2) . . ?
C2A4 N22 Fe2 126.8(2) . . ?
C2A6 N23 C2A5 106.2(2) . . ?
C2A6 N23 Fe2 127.40(18) . . ?
C2A5 N23 Fe2 126.4(2) . . ?
C2A7 N24 C2A8 106.1(2) . . ?
C2A7 N24 Fe2 127.03(19) . . ?
C2A8 N24 Fe2 126.48(19) . . ?
N21 C2A1 C2M4 123.6(2) . . ?
N21 C2A1 C2B1 110.3(3) . . ?
C2M4 C2A1 C2B1 126.1(3) . . ?
N21 C2A2 C2M1 123.6(3) . . ?
N21 C2A2 C2B2 110.1(3) . . ?
C2M1 C2A2 C2B2 126.2(3) . . ?
N22 C2A3 C2M1 124.7(3) . . ?
N22 C2A3 C2B3 109.9(3) . . ?
C2M1 C2A3 C2B3 125.4(3) . . ?
N22 C2A4 C2M2 125.2(3) . . ?
N22 C2A4 C2B4 109.6(3) . . ?
C2M2 C2A4 C2B4 125.3(3) . . ?
C2M2 C2A5 N23 124.7(3) . . ?
C2M2 C2A5 C2B5 125.6(3) . . ?
N23 C2A5 C2B5 109.6(3) . . ?
N23 C2A6 C2M3 124.1(2) . . ?
N23 C2A6 C2B6 110.3(3) . . ?
C2M3 C2A6 C2B6 125.5(3) . . ?
N24 C2A7 C2M3 125.4(3) . . ?
N24 C2A7 C2B7 110.3(2) . . ?
C2M3 C2A7 C2B7 124.3(3) . . ?
N24 C2A8 C2M4 123.6(3) . . ?
N24 C2A8 C2B8 110.2(3) . . ?
C2M4 C2A8 C2B8 126.1(3) . . ?
C2B2 C2B1 C2A1 106.8(3) . . ?
C2B2 C2B1 C211 128.7(3) . . ?
C2A1 C2B1 C211 124.4(3) . . ?
C2B1 C2B2 C2A2 106.5(3) . . ?
C2B1 C2B2 C221 127.6(3) . . ?
C2A2 C2B2 C221 125.8(3) . . ?
C2B4 C2B3 C2A3 106.5(3) . . ?
C2B4 C2B3 C231 128.7(3) . . ?
C2A3 C2B3 C231 124.7(3) . . ?
C2B3 C2B4 C2A4 107.2(3) . . ?
C2B3 C2B4 C241 128.2(3) . . ?
C2A4 C2B4 C241 124.3(3) . . ?
C2B6 C2B5 C2A5 107.2(2) . . ?
C2B6 C2B5 C251 128.6(3) . . ?
C2A5 C2B5 C251 123.9(3) . . ?
C2B5 C2B6 C2A6 106.7(3) . . ?
C2B5 C2B6 C261 128.2(3) . . ?
C2A6 C2B6 C261 124.5(3) . . ?
C2B8 C2B7 C2A7 106.8(3) . . ?
C2B8 C2B7 C271 127.2(3) . . ?
C2A7 C2B7 C271 125.9(3) . . ?
C2B7 C2B8 C2A8 106.6(3) . . ?
C2B7 C2B8 C281 128.3(3) . . ?
C2A8 C2B8 C281 125.0(3) . . ?
C2A3 C2M1 C2A2 127.8(3) . . ?
C2A3 C2M1 H2M1 116.1 . . ?
C2A2 C2M1 H2M1 116.1 . . ?
C2A5 C2M2 C2A4 127.4(3) . . ?
C2A5 C2M2 H2M2 116.3 . . ?
C2A4 C2M2 H2M2 116.3 . . ?
C2A6 C2M3 C2A7 127.0(3) . . ?
C2A6 C2M3 H2M3 116.5 . . ?
C2A7 C2M3 H2M3 116.5 . . ?
C2A1 C2M4 C2A8 128.7(3) . . ?
C2A1 C2M4 H2M4 115.7 . . ?
C2A8 C2M4 H2M4 115.7 . . ?
C21 N25 C23 104.9(2) . . ?
C21 N25 Fe2 133.44(17) . . ?
C23 N25 Fe2 121.63(17) . . ?
N25 C21 N26 110.7(2) . . ?
N25 C21 C24 126.2(2) . . ?
N26 C21 C24 123.1(2) . . ?
C21 N26 C22 108.1(2) . . ?
C21 N26 H26 126.0 . . ?
C22 N26 H26 126.0 . . ?
C23 C22 N26 106.4(2) . . ?
C23 C22 H22 126.8 . . ?
N26 C22 H22 126.8 . . ?
C22 C23 N25 110.0(2) . . ?
C22 C23 H23 125.0 . . ?
N25 C23 H23 125.0 . . ?
C21 C24 H24A 109.5 . . ?
C21 C24 H24B 109.5 . . ?
H24A C24 H24B 109.5 . . ?
C21 C24 H24C 109.5 . . ?
H24A C24 H24C 109.5 . . ?
H24B C24 H24C 109.5 . . ?
C2B1 C211 C212 112.6(2) . . ?
C2B1 C211 H21A 109.1 . . ?
C212 C211 H21A 109.1 . . ?
C2B1 C211 H21B 109.1 . . ?
C212 C211 H21B 109.1 . . ?
H21A C211 H21B 107.8 . . ?
C211 C212 H21C 109.5 . . ?
C211 C212 H21D 109.5 . . ?
H21C C212 H21D 109.5 . . ?
C211 C212 H21E 109.5 . . ?
H21C C212 H21E 109.5 . . ?
H21D C212 H21E 109.5 . . ?
C22B C221 C2B2 128.2(6) . . ?
C22B C221 C22A 94.7(5) . . ?
C2B2 C221 C22A 121.1(4) . . ?
C2B2 C221 H22B 107.1 . . ?
C22A C221 H22B 107.1 . . ?
C22B C221 H22C 94.7 . . ?
C2B2 C221 H22C 107.1 . . ?
C22A C221 H22C 107.1 . . ?
H22B C221 H22C 106.8 . . ?
C221 C22A H22D 109.5 . . ?
C221 C22A H22E 109.5 . . ?
C221 C22A H22F 109.5 . . ?
C221 C22B H22A 109.5 . . ?
C221 C22B H22G 109.5 . . ?
H22A C22B H22G 109.5 . . ?
C221 C22B H22H 109.5 . . ?
H22A C22B H22H 109.5 . . ?
H22G C22B H22H 109.5 . . ?
C232 C231 C2B3 110.9(3) . . ?
C232 C231 H23B 109.5 . . ?
C2B3 C231 H23B 109.5 . . ?
C232 C231 H23C 109.5 . . ?
C2B3 C231 H23C 109.5 . . ?
H23B C231 H23C 108.0 . . ?
C231 C232 H23D 109.5 . . ?
C231 C232 H23E 109.5 . . ?
H23D C232 H23E 109.5 . . ?
C231 C232 H23F 109.5 . . ?
H23D C232 H23F 109.5 . . ?
H23E C232 H23F 109.5 . . ?
C2B4 C241 C242 111.5(3) . . ?
C2B4 C241 H24D 109.3 . . ?
C242 C241 H24D 109.3 . . ?
C2B4 C241 H24E 109.3 . . ?
C242 C241 H24E 109.3 . . ?
H24D C241 H24E 108.0 . . ?
C241 C242 H24F 109.5 . . ?
C241 C242 H24G 109.5 . . ?
H24F C242 H24G 109.5 . . ?
C241 C242 H24H 109.5 . . ?
H24F C242 H24H 109.5 . . ?
H24G C242 H24H 109.5 . . ?
C2B5 C251 C252 112.9(2) . . ?
C2B5 C251 H25A 109.0 . . ?
C252 C251 H25A 109.0 . . ?
C2B5 C251 H25B 109.0 . . ?
C252 C251 H25B 109.0 . . ?
H25A C251 H25B 107.8 . . ?
C251 C252 H25C 109.5 . . ?
C251 C252 H25D 109.5 . . ?
H25C C252 H25D 109.5 . . ?
C251 C252 H25E 109.5 . . ?
H25C C252 H25E 109.5 . . ?
H25D C252 H25E 109.5 . . ?
C262 C261 C2B6 115.2(4) . . ?
C262 C261 H26A 108.5 . . ?
C2B6 C261 H26A 108.5 . . ?
C262 C261 H26B 108.5 . . ?
C2B6 C261 H26B 108.5 . . ?
H26A C261 H26B 107.5 . . ?
C261 C262 H26C 109.5 . . ?
C261 C262 H26D 109.5 . . ?
H26C C262 H26D 109.5 . . ?
C261 C262 H26E 109.5 . . ?
H26C C262 H26E 109.5 . . ?
H26D C262 H26E 109.5 . . ?
C2B7 C271 C272 111.7(3) . . ?
C2B7 C271 H27A 109.3 . . ?
C272 C271 H27A 109.3 . . ?
C2B7 C271 H27B 109.3 . . ?
C272 C271 H27B 109.3 . . ?
H27A C271 H27B 107.9 . . ?
C271 C272 H27C 109.5 . . ?
C271 C272 H27D 109.5 . . ?
H27C C272 H27D 109.5 . . ?
C271 C272 H27E 109.5 . . ?
H27C C272 H27E 109.5 . . ?
H27D C272 H27E 109.5 . . ?
C282 C281 C2B8 111.1(3) . . ?
C282 C281 H28A 109.4 . . ?
C2B8 C281 H28A 109.4 . . ?
C282 C281 H28B 109.4 . . ?
C2B8 C281 H28B 109.4 . . ?
H28A C281 H28B 108.0 . . ?
C281 C282 H28C 109.5 . . ?
C281 C282 H28D 109.5 . . ?
H28C C282 H28D 109.5 . . ?
C281 C282 H28E 109.5 . . ?
H28C C282 H28E 109.5 . . ?
H28D C282 H28E 109.5 . . ?
C1S N1S C12S 117.6(3) . . ?
C10S N2S C11S 117.5(2) . . ?
N1S C1S C2S 124.4(3) . . ?
N1S C1S H1SB 117.8 . . ?
C2S C1S H1SB 117.8 . . ?
C3S C2S C1S 118.4(3) . . ?
C3S C2S H2SB 120.8 . . ?
C1S C2S H2SB 120.8 . . ?
C2S C3S C4S 119.6(3) . . ?
C2S C3S H3SA 120.2 . . ?
C4S C3S H3SA 120.2 . . ?
C3S C4S C12S 117.8(3) . . ?
C3S C4S C5S 123.3(3) . . ?
C12S C4S C5S 118.9(3) . . ?
C6S C5S C4S 121.8(3) . . ?
C6S C5S H5SA 119.1 . . ?
C4S C5S H5SA 119.1 . . ?
C5S C6S C7S 120.9(3) . . ?
C5S C6S H6SA 119.5 . . ?
C7S C6S H6SA 119.5 . . ?
C11S C7S C6S 120.1(3) . . ?
C11S C7S C8S 117.5(3) . . ?
C6S C7S C8S 122.4(3) . . ?
C9S C8S C7S 119.4(3) . . ?
C9S C8S H8SA 120.3 . . ?
C7S C8S H8SA 120.3 . . ?
C8S C9S C10S 118.6(3) . . ?
C8S C9S H9SA 120.7 . . ?
C10S C9S H9SA 120.7 . . ?
N2S C10S C9S 124.5(3) . . ?
N2S C10S H10A 117.7 . . ?
C9S C10S H10A 117.7 . . ?
N2S C11S C7S 122.4(3) . . ?
N2S C11S C12S 118.3(2) . . ?
C7S C11S C12S 119.3(3) . . ?
N1S C12S C4S 122.0(3) . . ?
N1S C12S C11S 119.0(2) . . ?
C4S C12S C11S 118.9(3) . . ?
C13S N3S C24S 117.4(2) . . ?
C22S N4S C23S 117.4(3) . . ?
N3S C13S C14S 124.3(3) . . ?
N3S C13S H13G 117.8 . . ?
C14S C13S H13G 117.8 . . ?
C15S C14S C13S 118.6(3) . . ?
C15S C14S H14I 120.7 . . ?
C13S C14S H14I 120.7 . . ?
C14S C15S C16S 118.8(3) . . ?
C14S C15S H15F 120.6 . . ?
C16S C15S H15F 120.6 . . ?
C15S C16S C24S 118.8(3) . . ?
C15S C16S C17S 121.7(3) . . ?
C24S C16S C17S 119.4(3) . . ?
C18S C17S C16S 120.9(3) . . ?
C18S C17S H17F 119.5 . . ?
C16S C17S H17F 119.5 . . ?
C17S C18S C19S 120.9(3) . . ?
C17S C18S H18F 119.6 . . ?
C19S C18S H18F 119.6 . . ?
C23S C19S C20S 117.6(3) . . ?
C23S C19S C18S 120.4(3) . . ?
C20S C19S C18S 121.9(3) . . ?
C21S C20S C19S 119.1(3) . . ?
C21S C20S H20A 120.4 . . ?
C19S C20S H20A 120.4 . . ?
C20S C21S C22S 119.2(3) . . ?
C20S C21S H21S 120.4 . . ?
C22S C21S H21S 120.4 . . ?
N4S C22S C21S 123.7(3) . . ?
N4S C22S H22S 118.2 . . ?
C21S C22S H22S 118.2 . . ?
N4S C23S C19S 122.9(3) . . ?
N4S C23S C24S 117.9(2) . . ?
C19S C23S C24S 119.2(2) . . ?
N3S C24S C16S 122.0(3) . . ?
N3S C24S C23S 118.9(2) . . ?
C16S C24S C23S 119.1(3) . . ?

loop_
_geom_bond_atom_site_label_1
_geom_bond_atom_site_label_2
_geom_bond_distance
_geom_bond_site_symmetry_2
_geom_bond_publ_flag
Fe1 N14 2.069(2) . ?
Fe1 N12 2.089(2) . ?
Fe1 N11 2.092(2) . ?
Fe1 N13 2.101(2) . ?
Fe1 N15 2.135(2) . ?
N11 C1A2 1.365(3) . ?
N11 C1A1 1.373(3) . ?
N12 C1A4 1.372(3) . ?
N12 C1A3 1.374(4) . ?
N13 C1A6 1.367(4) . ?
N13 C1A5 1.372(4) . ?
N14 C1A8 1.367(3) . ?
N14 C1A7 1.378(3) . ?
C1A1 C1M4 1.390(4) . ?
C1A1 C1B1 1.464(3) . ?
C1A2 C1M1 1.396(4) . ?
C1A2 C1B2 1.466(4) . ?
C1A3 C1M1 1.394(4) . ?
C1A3 C1B3 1.447(4) . ?
C1A4 C1M2 1.398(4) . ?
C1A4 C1B4 1.444(4) . ?
C1A5 C1M2 1.389(4) . ?
C1A5 C1B5 1.448(4) . ?
C1A6 C1M3 1.391(4) . ?
C1A6 C1B6 1.463(4) . ?
C1A7 C1M3 1.400(4) . ?
C1A7 C1B7 1.447(4) . ?
C1A8 C1M4 1.408(4) . ?
C1A8 C1B8 1.464(4) . ?
C1B1 C1B2 1.357(4) . ?
C1B1 C111 1.506(4) . ?
C1B2 C121 1.523(4) . ?
C1B3 C1B4 1.363(4) . ?
C1B3 C131 1.512(4) . ?
C1B4 C141 1.506(4) . ?
C1B5 C1B6 1.364(5) . ?
C1B5 C151 1.506(4) . ?
C1B6 C161 1.507(4) . ?
C1B7 C1B8 1.357(4) . ?
C1B7 C171 1.507(4) . ?
C1B8 C181 1.497(4) . ?
C1M1 H1M1 0.9500 . ?
C1M2 H1M2 0.9500 . ?
C1M3 H1M3 0.9500 . ?
C1M4 H1M4 0.9500 . ?
N15 C11 1.331(3) . ?
N15 C13 1.392(3) . ?
C11 N16 1.357(3) . ?
C11 C14 1.485(3) . ?
N16 C12 1.379(3) . ?
N16 H16 0.8800 . ?
C12 C13 1.363(4) . ?
C12 H12 0.9500 . ?
C13 H13 0.9500 . ?
C14 H14A 0.9800 . ?
C14 H14B 0.9800 . ?
C14 H14C 0.9800 . ?
C111 C112 1.527(4) . ?
C111 H11A 0.9900 . ?
C111 H11B 0.9900 . ?
C112 H11C 0.9800 . ?
C112 H11D 0.9800 . ?
C112 H11E 0.9800 . ?
C121 C122 1.500(4) . ?
C121 H12B 0.9900 . ?
C121 H12C 0.9900 . ?
C122 H12D 0.9800 . ?
C122 H12E 0.9800 . ?
C122 H12F 0.9800 . ?
C131 C132 1.534(5) . ?
C131 H13B 0.9900 . ?
C131 H13C 0.9900 . ?
C132 H13D 0.9800 . ?
C132 H13E 0.9800 . ?
C132 H13F 0.9800 . ?
C141 C142 1.531(5) . ?
C141 H14D 0.9900 . ?
C141 H14E 0.9900 . ?
C142 H14F 0.9800 . ?
C142 H14G 0.9800 . ?
C142 H14H 0.9800 . ?
C151 C152 1.544(4) . ?
C151 H15A 0.9900 . ?
C151 H15B 0.9900 . ?
C152 H15C 0.9800 . ?
C152 H15D 0.9800 . ?
C152 H15E 0.9800 . ?
C161 C162 1.561(4) . ?
C161 H16B 0.9900 . ?
C161 H16C 0.9900 . ?
C162 H16A 0.9800 . ?
C162 H16D 0.9800 . ?
C162 H16E 0.9800 . ?
C171 C172 1.539(4) . ?
C171 H17A 0.9900 . ?
C171 H17B 0.9900 . ?
C172 H17C 0.9800 . ?
C172 H17D 0.9800 . ?
C172 H17E 0.9800 . ?
C181 C182 1.522(4) . ?
C181 H18A 0.9900 . ?
C181 H18B 0.9900 . ?
C182 H18C 0.9800 . ?
C182 H18D 0.9800 . ?
C182 H18E 0.9800 . ?
Fe2 N24 2.073(3) . ?
Fe2 N22 2.083(3) . ?
Fe2 N21 2.087(2) . ?
Fe2 N23 2.106(2) . ?
Fe2 N25 2.131(2) . ?
N21 C2A1 1.377(3) . ?
N21 C2A2 1.384(4) . ?
N22 C2A3 1.375(4) . ?
N22 C2A4 1.376(4) . ?
N23 C2A6 1.371(4) . ?
N23 C2A5 1.388(4) . ?
N24 C2A7 1.371(4) . ?
N24 C2A8 1.386(4) . ?
C2A1 C2M4 1.392(4) . ?
C2A1 C2B1 1.455(4) . ?
C2A2 C2M1 1.403(5) . ?
C2A2 C2B2 1.457(4) . ?
C2A3 C2M1 1.395(5) . ?
C2A3 C2B3 1.465(5) . ?
C2A4 C2M2 1.397(4) . ?
C2A4 C2B4 1.462(5) . ?
C2A5 C2M2 1.387(5) . ?
C2A5 C2B5 1.453(4) . ?
C2A6 C2M3 1.391(4) . ?
C2A6 C2B6 1.459(4) . ?
C2A7 C2M3 1.394(4) . ?
C2A7 C2B7 1.458(4) . ?
C2A8 C2M4 1.399(4) . ?
C2A8 C2B8 1.451(4) . ?
C2B1 C2B2 1.373(5) . ?
C2B1 C211 1.506(4) . ?
C2B2 C221 1.474(5) . ?
C2B3 C2B4 1.360(5) . ?
C2B3 C231 1.531(5) . ?
C2B4 C241 1.513(5) . ?
C2B5 C2B6 1.359(5) . ?
C2B5 C251 1.507(4) . ?
C2B6 C261 1.561(5) . ?
C2B7 C2B8 1.365(4) . ?
C2B7 C271 1.503(4) . ?
C2B8 C281 1.509(4) . ?
C2M1 H2M1 0.9500 . ?
C2M2 H2M2 0.9500 . ?
C2M3 H2M3 0.9500 . ?
C2M4 H2M4 0.9500 . ?
N25 C21 1.336(3) . ?
N25 C23 1.394(3) . ?
C21 N26 1.349(3) . ?
C21 C24 1.496(3) . ?
N26 C22 1.367(3) . ?
N26 H26 0.8800 . ?
C22 C23 1.347(4) . ?
C22 H22 0.9500 . ?
C23 H23 0.9500 . ?
C24 H24A 0.9800 . ?
C24 H24B 0.9800 . ?
C24 H24C 0.9800 . ?
C211 C212 1.525(4) . ?
C211 H21A 0.9900 . ?
C211 H21B 0.9900 . ?
C212 H21C 0.9800 . ?
C212 H21D 0.9800 . ?
C212 H21E 0.9800 . ?
C221 C22B 1.461(5) . ?
C221 C22A 1.484(4) . ?
C221 H22B 0.9900 . ?
C221 H22C 0.9900 . ?
C22A H22D 0.9800 . ?
C22A H22E 0.9800 . ?
C22A H22F 0.9800 . ?
C22B H22A 0.9800 . ?
C22B H22G 0.9800 . ?
C22B H22H 0.9800 . ?
C231 C232 1.485(5) . ?
C231 H23B 0.9900 . ?
C231 H23C 0.9900 . ?
C232 H23D 0.9800 . ?
C232 H23E 0.9800 . ?
C232 H23F 0.9800 . ?
C241 C242 1.552(6) . ?
C241 H24D 0.9900 . ?
C241 H24E 0.9900 . ?
C242 H24F 0.9800 . ?
C242 H24G 0.9800 . ?
C242 H24H 0.9800 . ?
C251 C252 1.525(4) . ?
C251 H25A 0.9900 . ?
C251 H25B 0.9900 . ?
C252 H25C 0.9800 . ?
C252 H25D 0.9800 . ?
C252 H25E 0.9800 . ?
C261 C262 1.494(5) . ?
C261 H26A 0.9900 . ?
C261 H26B 0.9900 . ?
C262 H26C 0.9800 . ?
C262 H26D 0.9800 . ?
C262 H26E 0.9800 . ?
C271 C272 1.531(4) . ?
C271 H27A 0.9900 . ?
C271 H27B 0.9900 . ?
C272 H27C 0.9800 . ?
C272 H27D 0.9800 . ?
C272 H27E 0.9800 . ?
C281 C282 1.488(5) . ?
C281 H28A 0.9900 . ?
C281 H28B 0.9900 . ?
C282 H28C 0.9800 . ?
C282 H28D 0.9800 . ?
C282 H28E 0.9800 . ?
N1S C1S 1.321(4) . ?
N1S C12S 1.355(4) . ?
N2S C10S 1.329(4) . ?
N2S C11S 1.363(4) . ?
C1S C2S 1.397(4) . ?
C1S H1SB 0.9500 . ?
C2S C3S 1.363(5) . ?
C2S H2SB 0.9500 . ?
C3S C4S 1.404(4) . ?
C3S H3SA 0.9500 . ?
C4S C12S 1.420(4) . ?
C4S C5S 1.445(5) . ?
C5S C6S 1.334(5) . ?
C5S H5SA 0.9500 . ?
C6S C7S 1.419(5) . ?
C6S H6SA 0.9500 . ?
C7S C11S 1.419(4) . ?
C7S C8S 1.425(4) . ?
C8S C9S 1.369(5) . ?
C8S H8SA 0.9500 . ?
C9S C10S 1.398(4) . ?
C9S H9SA 0.9500 . ?
C10S H10A 0.9500 . ?
C11S C12S 1.444(4) . ?
N3S C13S 1.331(3) . ?
N3S C24S 1.355(4) . ?
N4S C22S 1.328(4) . ?
N4S C23S 1.363(4) . ?
C13S C14S 1.398(4) . ?
C13S H13G 0.9500 . ?
C14S C15S 1.373(5) . ?
C14S H14I 0.9500 . ?
C15S C16S 1.398(4) . ?
C15S H15F 0.9500 . ?
C16S C24S 1.415(4) . ?
C16S C17S 1.451(4) . ?
C17S C18S 1.359(5) . ?
C17S H17F 0.9500 . ?
C18S C19S 1.425(4) . ?
C18S H18F 0.9500 . ?
C19S C23S 1.411(4) . ?
C19S C20S 1.419(4) . ?
C20S C21S 1.363(4) . ?
C20S H20A 0.9500 . ?
C21S C22S 1.408(4) . ?
C21S H21S 0.9500 . ?
C22S H22S 0.9500 . ?
C23S C24S 1.459(4) . ?

loop_
_geom_hbond_atom_site_label_D
_geom_hbond_atom_site_label_H
_geom_hbond_atom_site_label_A
_geom_hbond_distance_DH
_geom_hbond_distance_HA
_geom_hbond_distance_DA
_geom_hbond_angle_DHA
_geom_hbond_site_symmetry_A
N16 H16 N1S 0.88 2.57 3.104(3) 119.6 .
N16 H16 N2S 0.88 2.10 2.954(3) 163.7 .
N26 H26 N3S 0.88 2.12 2.979(3) 165.2 .
N26 H26 N4S 0.88 2.57 3.113(3) 121.1 .
